data_7115755
loop_
_publ_author_name
'Di Wu'
'Yongxin Li'
'Rakesh Ganguly'
'Rei Kinjo'

_publ_section_title
;
 Synthesis and structural characterization of a C4 cumulene including
 4-pyridylidene units, and its reactivity towards ammonia-borane
;
_journal_name_full Chem.Commun.
_journal_page_first 12378
_journal_paper_doi 10.1039/C4cc05886K
_journal_volume 50
_journal_year 2014
_chemical_formula_sum 'C32 H34 N2'
_chemical_formula_weight 446.61
_space_group_crystal_system trigonal
_space_group_IT_number 148
_space_group_name_Hall '-R 3'
_space_group_name_H-M_alt 'R -3'
_symmetry_space_group_name_Hall '-R 3'
_symmetry_space_group_name_H-M 'R -3 :H'
_atom_sites_solution_hydrogens geom
_cell_angle_alpha 90
_cell_angle_beta 90
_cell_angle_gamma 120
_cell_formula_units_Z 9
_cell_length_a 23.567(3)
_cell_length_b 23.567(3)
_cell_length_c 12.0950(14)
_cell_measurement_reflns_used 1014
_cell_measurement_temperature 103.(2)
_cell_measurement_theta_max 22.5031
_cell_measurement_theta_min 2.6114
_cell_volume 5817.6(12)
_computing_cell_refinement 'SAINT V8.34A (Bruker AXS Inc., 2013)'
_computing_data_reduction 'SAINT V8.34A (Bruker AXS Inc., 2013)'
_computing_structure_refinement 'SHELXL-2013 (Sheldrick, 2013)'
_diffrn_ambient_temperature 103.(2)
_diffrn_detector_area_resol_mean 8.3333
_diffrn_measured_fraction_theta_full 0.972
_diffrn_measured_fraction_theta_max 0.972
_diffrn_radiation_wavelength 0.71073
_diffrn_reflns_av_R_equivalents 0.0641
_diffrn_reflns_av_unetI/netI 0.1030
_diffrn_reflns_limit_h_max 31
_diffrn_reflns_limit_h_min -31
_diffrn_reflns_limit_k_max 31
_diffrn_reflns_limit_k_min -14
_diffrn_reflns_limit_l_max 14
_diffrn_reflns_limit_l_min -13
_diffrn_reflns_number 9257
_diffrn_reflns_theta_full 28.28
_diffrn_reflns_theta_max 28.28
_diffrn_reflns_theta_min 1.73
_exptl_absorpt_coefficient_mu 0.066
_exptl_absorpt_correction_T_max 0.99
_exptl_absorpt_correction_T_min 0.78
_exptl_absorpt_correction_type multi-scan
_exptl_absorpt_process_details 'SADABS V2012/1 (Bruker AXS Inc.)'
_exptl_crystal_colour black
_exptl_crystal_density_diffrn 1.147
_exptl_crystal_density_method 'not measured'
_exptl_crystal_description block
_exptl_crystal_F_000 2160
_exptl_crystal_size_max 0.220
_exptl_crystal_size_mid 0.200
_exptl_crystal_size_min 0.190
_refine_diff_density_max 0.371
_refine_diff_density_min -0.398
_refine_ls_extinction_method none
_refine_ls_goodness_of_fit_ref 1.074
_refine_ls_hydrogen_treatment constr
_refine_ls_matrix_type full
_refine_ls_number_parameters 158
_refine_ls_number_reflns 3114
_refine_ls_number_restraints 0
_refine_ls_restrained_S_all 1.074
_refine_ls_R_factor_all 0.1762
_refine_ls_R_factor_gt 0.0875
_refine_ls_shift/su_max 0.000
_refine_ls_shift/su_mean 0.000
_refine_ls_structure_factor_coef Fsqd
_refine_ls_weighting_details 'w=1/[\s^2^(Fo^2^)+(0.1398P)^2^+8.5489P] where P=(Fo^2^+2Fc^2^)/3'
_refine_ls_weighting_scheme calc
_refine_ls_wR_factor_gt 0.2390
_refine_ls_wR_factor_ref 0.3040
_reflns_number_gt 1576
_reflns_number_total 3114
_reflns_threshold_expression 'I > 2\s(I)'
_cod_data_source_file c4cc05886k2.cif
_cod_data_source_block Ia
_cod_original_cell_volume 5817.6(17)
_cod_database_code 7115755

loop_
_space_group_symop_operation_xyz
'x, y, z'
'-y, x-y, z'
'-x+y, -x, z'
'x+2/3, y+1/3, z+1/3'
'-y+2/3, x-y+1/3, z+1/3'
'-x+y+2/3, -x+1/3, z+1/3'
'x+1/3, y+2/3, z+2/3'
'-y+1/3, x-y+2/3, z+2/3'
'-x+y+1/3, -x+2/3, z+2/3'
'-x, -y, -z'
'y, -x+y, -z'
'x-y, x, -z'
'-x+2/3, -y+1/3, -z+1/3'
'y+2/3, -x+y+1/3, -z+1/3'
'x-y+2/3, x+1/3, -z+1/3'
'-x+1/3, -y+2/3, -z+2/3'
'y+1/3, -x+y+2/3, -z+2/3'
'x-y+1/3, x+2/3, -z+2/3'

loop_
_atom_site_type_symbol
_atom_site_label
_atom_site_fract_x
_atom_site_fract_y
_atom_site_fract_z
_atom_site_U_iso_or_equiv
_atom_site_adp_type
_atom_site_calc_flag
_atom_site_refinement_flags_adp
_atom_site_refinement_flags_posn
_atom_site_occupancy
C C1 0.34353(19) 0.8687(2) -0.0744(3) 0.0404(10) Uani d . . 1
H H1A 0.3901 0.8911 -0.0547 0.061 Uiso calc U R 1
H H1B 0.3359 0.8951 -0.1285 0.061 Uiso calc U R 1
H H1C 0.3308 0.8258 -0.1066 0.061 Uiso calc U R 1
C C2 0.23843(18) 0.83939(18) 0.0143(3) 0.0393(10) Uani d . . 1
H H2 0.219 0.8304 -0.057 0.047 Uiso calc U R 1
C C3 0.20141(18) 0.83198(18) 0.1030(3) 0.0406(10) Uani d . . 1
H H3 0.1566 0.819 0.0926 0.049 Uiso calc U R 1
C C4 0.22721(18) 0.84308(17) 0.2140(3) 0.0361(9) Uani d . . 1
C C5 0.1886(2) 0.83715(18) 0.3029(4) 0.0454(11) Uani d . . 1
C C6 0.29582(17) 0.85936(17) 0.2227(3) 0.0320(9) Uani d . . 1
C C7 0.33051(18) 0.86794(17) 0.1288(3) 0.0327(9) Uani d . . 1
H H7 0.3754 0.8802 0.1355 0.039 Uiso calc U R 1
C C8 0.32581(17) 0.86234(17) 0.3322(3) 0.0331(9) Uani d . . 1
C C9 0.3470(2) 0.91722(19) 0.4014(3) 0.0384(9) Uani d . . 1
C C10 0.3426(2) 0.9757(2) 0.3638(4) 0.0497(12) Uani d . . 1
H H10A 0.2987 0.9611 0.3339 0.075 Uiso calc U R 1
H H10B 0.3754 0.9992 0.3064 0.075 Uiso calc U R 1
H H10C 0.3506 1.005 0.4268 0.075 Uiso calc U R 1
C C11 0.3740(2) 0.9176(2) 0.5038(3) 0.0416(10) Uani d . . 1
H H11 0.3888 0.9551 0.5497 0.05 Uiso calc U R 1
C C12 0.3804(2) 0.8652(2) 0.5419(3) 0.0417(10) Uani d . . 1
C C13 0.4106(3) 0.8668(2) 0.6517(3) 0.0552(12) Uani d . . 1
H H13A 0.3885 0.8228 0.6841 0.083 Uiso calc U R 1
H H13B 0.4058 0.8971 0.7012 0.083 Uiso calc U R 1
H H13C 0.4572 0.8816 0.6417 0.083 Uiso calc U R 1
C C14 0.35841(19) 0.8110(2) 0.4726(3) 0.0388(9) Uani d . . 1
H H14 0.3617 0.7744 0.4969 0.047 Uiso calc U R 1
C C15 0.33185(17) 0.80884(18) 0.3694(3) 0.0334(9) Uani d . . 1
C C16 0.3093(2) 0.74807(19) 0.2990(4) 0.0403(10) Uani d . . 1
H H16A 0.3446 0.7545 0.2487 0.06 Uiso calc U R 1
H H16B 0.2708 0.7401 0.2559 0.06 Uiso calc U R 1
H H16C 0.2978 0.7103 0.3469 0.06 Uiso calc U R 1
N N1 0.30454(15) 0.85995(15) 0.0243(3) 0.0361(8) Uani d . . 1

loop_
_atom_site_aniso_label
_atom_site_aniso_U_11
_atom_site_aniso_U_22
_atom_site_aniso_U_33
_atom_site_aniso_U_12
_atom_site_aniso_U_13
_atom_site_aniso_U_23
C1 0.042(2) 0.041(2) 0.029(2) 0.0142(18) 0.0025(17) -0.0021(17)
C2 0.0312(19) 0.036(2) 0.046(2) 0.0129(16) -0.0063(18) 0.0000(18)
C3 0.0286(19) 0.037(2) 0.054(3) 0.0151(17) 0.0044(18) 0.0042(19)
C4 0.0320(19) 0.0301(18) 0.048(2) 0.0170(16) 0.0078(17) 0.0046(17)
C5 0.042(2) 0.0294(19) 0.066(3) 0.0187(18) 0.018(2) 0.0048(19)
C6 0.0339(19) 0.0278(17) 0.036(2) 0.0165(15) 0.0042(16) 0.0019(15)
C7 0.0300(18) 0.0310(18) 0.035(2) 0.0139(15) 0.0006(16) -0.0043(16)
C8 0.0332(19) 0.0318(18) 0.035(2) 0.0173(16) 0.0104(16) 0.0034(16)
C9 0.047(2) 0.039(2) 0.034(2) 0.0247(18) 0.0053(18) -0.0035(17)
C10 0.072(3) 0.039(2) 0.047(3) 0.034(2) 0.001(2) -0.0043(19)
C11 0.052(2) 0.042(2) 0.032(2) 0.025(2) 0.0089(19) -0.0061(18)
C12 0.044(2) 0.053(2) 0.031(2) 0.025(2) 0.0091(18) 0.0023(19)
C13 0.071(3) 0.063(3) 0.040(3) 0.040(3) -0.001(2) -0.006(2)
C14 0.042(2) 0.041(2) 0.038(2) 0.0247(18) 0.0089(18) 0.0043(18)
C15 0.0322(19) 0.0332(19) 0.034(2) 0.0160(16) 0.0065(16) 0.0013(16)
C16 0.044(2) 0.037(2) 0.045(3) 0.0250(18) 0.0012(18) 0.0006(18)
N1 0.0333(16) 0.0394(18) 0.0316(18) 0.0152(14) -0.0010(14) -0.0048(14)

loop_
_atom_type_symbol
_atom_type_description
_atom_type_scat_dispersion_real
_atom_type_scat_dispersion_imag
_atom_type_scat_source
C C 0.0033 0.0016 'International Tables Vol C Tables 4.2.6.8 and 6.1.1.4'
H H 0.0000 0.0000 'International Tables Vol C Tables 4.2.6.8 and 6.1.1.4'
N N 0.0061 0.0033 'International Tables Vol C Tables 4.2.6.8 and 6.1.1.4'

loop_
_geom_angle_atom_site_label_1
_geom_angle_atom_site_label_2
_geom_angle_atom_site_label_3
_geom_angle_site_symmetry_1
_geom_angle
N1 C1 H1A . 109.5
N1 C1 H1B . 109.5
H1A C1 H1B . 109.5
N1 C1 H1C . 109.5
H1A C1 H1C . 109.5
H1B C1 H1C . 109.5
C3 C2 N1 . 121.4(4)
C3 C2 H2 . 119.3
N1 C2 H2 . 119.3
C2 C3 C4 . 122.3(4)
C2 C3 H3 . 118.9
C4 C3 H3 . 118.9
C5 C4 C3 . 120.9(4)
C5 C4 C6 . 123.9(4)
C3 C4 C6 . 115.1(3)
C5 C5 C4 16_565 165.8(7)
C7 C6 C4 . 118.8(3)
C7 C6 C8 . 120.2(3)
C4 C6 C8 . 120.9(3)
C6 C7 N1 . 123.8(3)
C6 C7 H7 . 118.1
N1 C7 H7 . 118.1
C9 C8 C15 . 118.9(4)
C9 C8 C6 . 121.0(3)
C15 C8 C6 . 120.0(3)
C11 C9 C8 . 119.1(4)
C11 C9 C10 . 120.3(4)
C8 C9 C10 . 120.5(4)
C9 C10 H10A . 109.5
C9 C10 H10B . 109.5
H10A C10 H10B . 109.5
C9 C10 H10C . 109.5
H10A C10 H10C . 109.5
H10B C10 H10C . 109.5
C9 C11 C12 . 122.7(4)
C9 C11 H11 . 118.6
C12 C11 H11 . 118.6
C14 C12 C11 . 117.2(4)
C14 C12 C13 . 120.7(4)
C11 C12 C13 . 122.0(4)
C12 C13 H13A . 109.5
C12 C13 H13B . 109.5
H13A C13 H13B . 109.5
C12 C13 H13C . 109.5
H13A C13 H13C . 109.5
H13B C13 H13C . 109.5
C15 C14 C12 . 122.0(4)
C15 C14 H14 . 119.0
C12 C14 H14 . 119.0
C14 C15 C8 . 120.0(3)
C14 C15 C16 . 118.6(3)
C8 C15 C16 . 121.3(3)
C15 C16 H16A . 109.5
C15 C16 H16B . 109.5
H16A C16 H16B . 109.5
C15 C16 H16C . 109.5
H16A C16 H16C . 109.5
H16B C16 H16C . 109.5
C7 N1 C2 . 118.2(3)
C7 N1 C1 . 121.8(3)
C2 N1 C1 . 119.8(3)

loop_
_geom_bond_atom_site_label_1
_geom_bond_atom_site_label_2
_geom_bond_site_symmetry_2
_geom_bond_distance
C1 N1 . 1.457(5)
C1 H1A . 0.98
C1 H1B . 0.98
C1 H1C . 0.98
C2 C3 . 1.338(5)
C2 N1 . 1.386(5)
C2 H2 . 0.95
C3 C4 . 1.442(6)
C3 H3 . 0.95
C4 C5 . 1.371(5)
C4 C6 . 1.467(5)
C5 C5 16_565 1.207(8)
C6 C7 . 1.355(5)
C6 C8 . 1.486(5)
C7 N1 . 1.376(5)
C7 H7 . 0.95
C8 C9 . 1.406(5)
C8 C15 . 1.411(5)
C9 C11 . 1.392(6)
C9 C10 . 1.504(5)
C10 H10A . 0.98
C10 H10B . 0.98
C10 H10C . 0.98
C11 C12 . 1.394(6)
C11 H11 . 0.95
C12 C14 . 1.393(6)
C12 C13 . 1.498(6)
C13 H13A . 0.98
C13 H13B . 0.98
C13 H13C . 0.98
C14 C15 . 1.386(5)
C14 H14 . 0.95
C15 C16 . 1.516(5)
C16 H16A . 0.98
C16 H16B . 0.98
C16 H16C . 0.98
